data_2213386
loop_
_publ_author_name
'Xiao-Hui Wang'
'Zhi-Quan Pan'
'Yi-Zhi Li'
'Hong Zhou'

_publ_section_title
Bis(<i>N</i>,<i>N</i>'-di-2-furylethane-1,2-diamine-\k^2^<i>N</i>,<i>N</i>')bis(perchlorato-\k<i>O</i>)copper(II)
_journal_coeditor_code HG2227
_journal_issue 5
_journal_name_full 'Acta Crystallographica Section E'
_journal_page_first m1545
_journal_page_last m1545
_journal_paper_doi 10.1107/S1600536807019885
_journal_volume 63
_journal_year 2007
_chemical_formula_iupac '[Cu (Cl O4)2 (C12 H16 N2 O2)2]'
_chemical_formula_moiety 'C24 H32 Cl2 Cu N4 O12'
_chemical_formula_sum 'C24 H32 Cl2 Cu N4 O12'
_chemical_formula_weight 702.98
_chemical_name_systematic Bis(N,N'-di-2-furylethane-1,2-diamine-\k^2^N,N')bis(perchlorato-\kO)copper(II)
_space_group_IT_number 14
_symmetry_cell_setting monoclinic
_symmetry_space_group_name_Hall '-P 2yn'
_symmetry_space_group_name_H-M 'P 1 21/n 1'
_atom_sites_solution_hydrogens geom
_atom_sites_solution_primary direct
_atom_sites_solution_secondary difmap
_audit_creation_method SHELXL-97
_cell_angle_alpha 90.00
_cell_angle_beta 103.3710(10)
_cell_angle_gamma 90.00
_cell_formula_units_Z 2
_cell_length_a 10.0062(7)
_cell_length_b 9.6093(7)
_cell_length_c 15.1933(11)
_cell_measurement_reflns_used 3385
_cell_measurement_temperature 291(2)
_cell_measurement_theta_max 25.56
_cell_measurement_theta_min 2.13
_cell_volume 1421.28(18)
_computing_cell_refinement 'SAINT (Bruker, 2000)'
_computing_data_collection 'SMART (Bruker, 2000)'
_computing_data_reduction SAINT
_computing_molecular_graphics SHELXTL
_computing_publication_material SHELXTL
_computing_structure_refinement SHELXTL
_computing_structure_solution 'SHELXTL (Bruker, 2000)'
_diffrn_ambient_temperature 291(2)
_diffrn_measured_fraction_theta_full 0.997
_diffrn_measured_fraction_theta_max 0.997
_diffrn_measurement_device_type 'Bruker SMART APEX CCD'
_diffrn_measurement_method '\f and \w'
_diffrn_radiation_monochromator graphite
_diffrn_radiation_source 'sealed tube'
_diffrn_radiation_type MoK\a
_diffrn_radiation_wavelength 0.71073
_diffrn_reflns_av_R_equivalents 0.0447
_diffrn_reflns_av_sigmaI/netI 0.0615
_diffrn_reflns_limit_h_max 12
_diffrn_reflns_limit_h_min -12
_diffrn_reflns_limit_k_max 11
_diffrn_reflns_limit_k_min -11
_diffrn_reflns_limit_l_max 18
_diffrn_reflns_limit_l_min -12
_diffrn_reflns_number 8032
_diffrn_reflns_theta_full 26.00
_diffrn_reflns_theta_max 26.00
_diffrn_reflns_theta_min 2.22
_diffrn_standards_decay_% 0
_diffrn_standards_number 0
_exptl_absorpt_coefficient_mu 1.027
_exptl_absorpt_correction_T_max 0.8
_exptl_absorpt_correction_T_min 0.7
_exptl_absorpt_correction_type multi-scan
_exptl_absorpt_process_details '(SADABS; Bruker, 2000)'
_exptl_crystal_colour blue
_exptl_crystal_density_diffrn 1.643
_exptl_crystal_density_method 'not measured'
_exptl_crystal_description block
_exptl_crystal_F_000 726
_exptl_crystal_size_max 0.30
_exptl_crystal_size_mid 0.24
_exptl_crystal_size_min 0.22
_refine_diff_density_max 0.431
_refine_diff_density_min -0.748
_refine_ls_extinction_method none
_refine_ls_goodness_of_fit_ref 1.028
_refine_ls_hydrogen_treatment constr
_refine_ls_matrix_type full
_refine_ls_number_parameters 196
_refine_ls_number_reflns 2786
_refine_ls_number_restraints 0
_refine_ls_restrained_S_all 1.028
_refine_ls_R_factor_all 0.0671
_refine_ls_R_factor_gt 0.0504
_refine_ls_shift/su_max 0.000
_refine_ls_shift/su_mean 0.000
_refine_ls_structure_factor_coef Fsqd
_refine_ls_weighting_details 'calc w=1/[\s^2^(Fo^2^)+(0.05P)^2^+0.22P] where P=(Fo^2^+2Fc^2^)/3'
_refine_ls_weighting_scheme calc
_refine_ls_wR_factor_gt 0.1031
_refine_ls_wR_factor_ref 0.1063
_reflns_number_gt 2068
_reflns_number_total 2786
_reflns_threshold_expression I>2\s(I)
_cod_data_source_file hg2227.cif
_cod_data_source_block I
_cod_depositor_comments
;
The following automatic conversions were performed:
'_symmetry_cell_setting' value 'Monoclinic' changed to 'monoclinic'
according to '/home/saulius/struct/CIF-dictionaries/cif_core.dic'
dictionary named 'cif_core.dic' version 2.4.1 from 2010-06-29.

Automatic conversion script
Id: cif_fix_enum 1527 2010-12-29 10:47:43Z saulius 

The following automatic conversions were performed:

'_symmetry_cell_setting' value 'Monoclinic' changed to 'monoclinic'
according to /home/saulius/struct/CIF-dictionaries/cif_core.dic
dictionary named 'cif_core.dic' version 2.4.1 from 2010-06-29.

Automatic conversion script
Id: cif_fix_values 1715 2011-07-08 13:25:40Z adriana 
;
_cod_original_cell_volume 1421.27(18)
_cod_original_sg_symbol_H-M 'P 21/n'
_cod_database_code 2213386
_cod_database_fobs_code 2213386

loop_
_symmetry_equiv_pos_as_xyz
'x, y, z'
'-x+1/2, y+1/2, -z+1/2'
'-x, -y, -z'
'x-1/2, -y-1/2, z-1/2'

loop_
_atom_site_type_symbol
_atom_site_label
_atom_site_fract_x
_atom_site_fract_y
_atom_site_fract_z
_atom_site_U_iso_or_equiv
_atom_site_adp_type
_atom_site_calc_flag
_atom_site_refinement_flags
_atom_site_occupancy
C C1 0.2589(5) 0.0200(5) 0.8115(3) 0.0586(12) Uani d . 1
H H1 0.3444 -0.0139 0.8077 0.070 Uiso calc R 1
C C2 0.1440(5) -0.0538(4) 0.7913(3) 0.0525(10) Uani d . 1
H H2 0.1340 -0.1453 0.7709 0.063 Uiso calc R 1
C C3 0.0384(4) 0.0363(4) 0.8075(3) 0.0457(9) Uani d . 1
H H3 -0.0542 0.0152 0.8001 0.055 Uiso calc R 1
C C4 0.1012(3) 0.1590(4) 0.8358(2) 0.0341(7) Uani d . 1
C C5 0.0510(4) 0.2937(4) 0.8638(2) 0.0373(8) Uani d . 1
H H5A -0.0471 0.2999 0.8381 0.045 Uiso calc R 1
H H5B 0.0947 0.3686 0.8381 0.045 Uiso calc R 1
C C6 0.0145(3) 0.2074(3) 1.0105(2) 0.0324(7) Uani d . 1
H H6A 0.0573 0.2077 1.0746 0.039 Uiso calc R 1
H H6B 0.0287 0.1166 0.9862 0.039 Uiso calc R 1
C C7 0.1361(3) 0.7639(3) 1.0038(2) 0.0359(8) Uani d . 1
H H7A 0.1777 0.8306 0.9703 0.043 Uiso calc R 1
H H7B 0.1804 0.7723 1.0675 0.043 Uiso calc R 1
C C8 0.2997(4) 0.5723(4) 1.0038(3) 0.0457(9) Uani d . 1
H H8A 0.3193 0.5606 1.0690 0.055 Uiso calc R 1
H H8B 0.3080 0.4817 0.9774 0.055 Uiso calc R 1
C C9 0.4052(4) 0.6668(4) 0.9813(2) 0.0386(8) Uani d . 1
C C10 0.4827(4) 0.7663(5) 1.0263(3) 0.0518(11) Uani d . 1
H H10 0.4842 0.7954 1.0849 0.062 Uiso calc R 1
C C11 0.5631(4) 0.8205(5) 0.9692(3) 0.0517(10) Uani d . 1
H H11 0.6276 0.8917 0.9830 0.062 Uiso calc R 1
C C12 0.5297(4) 0.7519(5) 0.8937(3) 0.0537(10) Uani d . 1
H H12 0.5671 0.7664 0.8439 0.064 Uiso calc R 1
Cl Cl1 -0.13795(9) 0.60868(10) 0.76242(6) 0.0420(2) Uani d . 1
Cu Cu1 0.0000 0.5000 1.0000 0.02706(16) Uani d S 1
N N1 0.0763(3) 0.3160(3) 0.96415(17) 0.0272(6) Uani d . 1
H H1A 0.1686 0.3153 0.9874 0.033 Uiso calc R 1
N N2 0.1541(3) 0.6213(3) 0.97196(19) 0.0292(6) Uani d . 1
H H2A 0.1380 0.6263 0.9106 0.035 Uiso d R 1
O O1 0.2368(3) 0.1501(3) 0.8381(2) 0.0499(7) Uani d . 1
O O2 0.4316(3) 0.6552(3) 0.89835(19) 0.0560(7) Uani d . 1
O O11 0.0075(3) 0.6289(3) 0.7745(2) 0.0543(7) Uani d . 1
O O12 -0.2058(3) 0.7378(3) 0.7460(2) 0.0690(9) Uani d . 1
O O13 -0.1621(3) 0.5492(3) 0.84465(16) 0.0443(6) Uani d . 1
O O14 -0.1861(3) 0.5187(3) 0.68809(19) 0.0562(7) Uani d . 1

loop_
_atom_site_aniso_label
_atom_site_aniso_U_11
_atom_site_aniso_U_22
_atom_site_aniso_U_33
_atom_site_aniso_U_12
_atom_site_aniso_U_13
_atom_site_aniso_U_23
C1 0.071(3) 0.055(3) 0.055(3) 0.021(2) 0.027(2) -0.003(2)
C2 0.085(3) 0.035(2) 0.043(2) 0.010(2) 0.026(2) 0.0018(18)
C3 0.055(2) 0.034(2) 0.050(2) -0.0114(16) 0.0143(18) -0.0025(16)
C4 0.0398(19) 0.0319(18) 0.0322(18) 0.0031(14) 0.0118(15) 0.0042(14)
C5 0.050(2) 0.0312(18) 0.0314(18) 0.0001(15) 0.0101(15) 0.0062(14)
C6 0.0460(19) 0.0212(15) 0.0304(18) 0.0043(14) 0.0096(15) 0.0031(13)
C7 0.0460(19) 0.0264(17) 0.039(2) -0.0131(14) 0.0182(16) -0.0034(14)
C8 0.0340(18) 0.041(2) 0.062(3) -0.0051(16) 0.0112(17) 0.0145(19)
C9 0.0384(18) 0.047(2) 0.0314(18) -0.0067(16) 0.0104(15) -0.0036(15)
C10 0.056(2) 0.061(3) 0.045(2) -0.023(2) 0.0239(19) -0.021(2)
C11 0.054(2) 0.052(3) 0.050(3) -0.0142(19) 0.015(2) -0.002(2)
C12 0.053(2) 0.069(3) 0.043(2) -0.012(2) 0.0191(19) 0.003(2)
Cl1 0.0446(5) 0.0399(5) 0.0386(5) 0.0043(4) 0.0037(4) 0.0034(4)
Cu1 0.0272(3) 0.0256(3) 0.0288(3) -0.0034(2) 0.0074(2) -0.0020(2)
N1 0.0300(13) 0.0224(14) 0.0292(14) 0.0006(10) 0.0066(11) 0.0003(11)
N2 0.0326(14) 0.0235(14) 0.0304(14) -0.0060(11) 0.0050(11) -0.0001(11)
O1 0.0443(14) 0.0449(16) 0.0651(18) -0.0031(12) 0.0221(13) -0.0113(13)
O2 0.0613(17) 0.0652(19) 0.0438(16) -0.0189(14) 0.0167(13) -0.0143(14)
O11 0.0411(14) 0.069(2) 0.0525(17) -0.0067(13) 0.0108(12) 0.0176(14)
O12 0.078(2) 0.052(2) 0.070(2) 0.0331(16) 0.0033(17) 0.0144(16)
O13 0.0485(14) 0.0503(15) 0.0328(13) -0.0055(12) 0.0068(11) 0.0001(11)
O14 0.0743(18) 0.0513(18) 0.0442(16) -0.0127(14) 0.0162(14) -0.0109(13)

loop_
_atom_type_symbol
_atom_type_description
_atom_type_scat_dispersion_real
_atom_type_scat_dispersion_imag
_atom_type_scat_source
C C 0.0033 0.0016 'International Tables Vol C Tables 4.2.6.8 and 6.1.1.4'
H H 0.0000 0.0000 'International Tables Vol C Tables 4.2.6.8 and 6.1.1.4'
N N 0.0061 0.0033 'International Tables Vol C Tables 4.2.6.8 and 6.1.1.4'
O O 0.0106 0.0060 'International Tables Vol C Tables 4.2.6.8 and 6.1.1.4'
Cu Cu 0.3201 1.2651 'International Tables Vol C Tables 4.2.6.8 and 6.1.1.4'
Cl Cl 0.1484 0.1585 'International Tables Vol C Tables 4.2.6.8 and 6.1.1.4'

loop_
_geom_angle_atom_site_label_1
_geom_angle_atom_site_label_2
_geom_angle_atom_site_label_3
_geom_angle_site_symmetry_1
_geom_angle_site_symmetry_3
_geom_angle
C2 C1 O1 . . 111.9(4)
C2 C1 H1 . . 124.1
O1 C1 H1 . . 124.1
C1 C2 C3 . . 105.8(4)
C1 C2 H2 . . 127.1
C3 C2 H2 . . 127.1
C4 C3 C2 . . 105.9(4)
C4 C3 H3 . . 127.0
C2 C3 H3 . . 127.0
O1 C4 C3 . . 109.9(3)
O1 C4 C5 . . 116.9(3)
C3 C4 C5 . . 133.2(3)
C4 C5 N1 . . 115.2(3)
C4 C5 H5A . . 108.5
N1 C5 H5A . . 108.5
C4 C5 H5B . . 108.5
N1 C5 H5B . . 108.5
H5A C5 H5B . . 107.5
N1 C6 C7 . 3_567 108.7(3)
N1 C6 H6A . . 110.0
C7 C6 H6A 3_567 . 110.0
N1 C6 H6B . . 110.0
C7 C6 H6B 3_567 . 110.0
H6A C6 H6B . . 108.3
N2 C7 C6 . 3_567 108.6(3)
N2 C7 H7A . . 110.0
C6 C7 H7A 3_567 . 110.0
N2 C7 H7B . . 110.0
C6 C7 H7B 3_567 . 110.0
H7A C7 H7B . . 108.4
C9 C8 N2 . . 114.9(3)
C9 C8 H8A . . 108.5
N2 C8 H8A . . 108.5
C9 C8 H8B . . 108.5
N2 C8 H8B . . 108.5
H8A C8 H8B . . 107.5
C10 C9 O2 . . 109.0(3)
C10 C9 C8 . . 133.2(4)
O2 C9 C8 . . 117.8(3)
C9 C10 C11 . . 107.4(3)
C9 C10 H10 . . 126.3
C11 C10 H10 . . 126.3
C12 C11 C10 . . 106.7(4)
C12 C11 H11 . . 126.6
C10 C11 H11 . . 126.6
C11 C12 O2 . . 110.0(4)
C11 C12 H12 . . 125.0
O2 C12 H12 . . 125.0
O12 Cl1 O14 . . 109.6(2)
O12 Cl1 O11 . . 109.6(2)
O14 Cl1 O11 . . 109.43(19)
O12 Cl1 O13 . . 109.36(19)
O14 Cl1 O13 . . 110.76(17)
O11 Cl1 O13 . . 108.06(16)
N1 Cu1 N1 3_567 . 180.0000(10)
N1 Cu1 N2 3_567 . 84.79(10)
N1 Cu1 N2 . . 95.21(10)
N1 Cu1 N2 3_567 3_567 95.21(10)
N1 Cu1 N2 . 3_567 84.79(10)
N2 Cu1 N2 . 3_567 180.0
N1 Cu1 O13 3_567 . 83.74(10)
N1 Cu1 O13 . . 96.26(10)
N2 Cu1 O13 . . 92.84(10)
N2 Cu1 O13 3_567 . 87.16(10)
C6 N1 C5 . . 113.2(3)
C6 N1 Cu1 . . 105.13(19)
C5 N1 Cu1 . . 114.0(2)
C6 N1 H1A . . 108.1
C5 N1 H1A . . 108.1
Cu1 N1 H1A . . 108.1
C7 N2 C8 . . 111.6(3)
C7 N2 Cu1 . . 107.67(19)
C8 N2 Cu1 . . 118.3(2)
C7 N2 H2A . . 106.3
C8 N2 H2A . . 106.0
Cu1 N2 H2A . . 106.2
C1 O1 C4 . . 106.5(3)
C9 O2 C12 . . 106.9(3)
Cl1 O13 Cu1 . . 131.97(15)

loop_
_geom_bond_atom_site_label_1
_geom_bond_atom_site_label_2
_geom_bond_site_symmetry_2
_geom_bond_distance
C1 C2 . 1.325(6)
C1 O1 . 1.348(5)
C1 H1 . 0.9300
C2 C3 . 1.430(6)
C2 H2 . 0.9300
C3 C4 . 1.359(5)
C3 H3 . 0.9300
C4 O1 . 1.351(4)
C4 C5 . 1.486(5)
C5 N1 . 1.502(4)
C5 H5A . 0.9700
C5 H5B . 0.9700
C6 N1 . 1.472(4)
C6 C7 3_567 1.497(5)
C6 H6A . 0.9700
C6 H6B . 0.9700
C7 N2 . 1.478(4)
C7 C6 3_567 1.497(5)
C7 H7A . 0.9700
C7 H7B . 0.9700
C8 C9 . 1.491(5)
C8 N2 . 1.500(4)
C8 H8A . 0.9700
C8 H8B . 0.9700
C9 C10 . 1.319(5)
C9 O2 . 1.351(4)
C10 C11 . 1.413(5)
C10 H10 . 0.9300
C11 C12 . 1.298(6)
C11 H11 . 0.9300
C12 O2 . 1.365(5)
C12 H12 . 0.9300
Cl1 O12 . 1.408(3)
Cl1 O14 . 1.415(3)
Cl1 O11 . 1.437(3)
Cl1 O13 . 1.444(3)
Cu1 N1 3_567 2.049(3)
Cu1 N1 . 2.049(3)
Cu1 N2 . 2.055(3)
Cu1 N2 3_567 2.055(3)
Cu1 O13 . 2.580(2)
N1 H1A . 0.9100
N2 H2A . 0.9099

loop_
_geom_hbond_atom_site_label_D
_geom_hbond_atom_site_label_H
_geom_hbond_atom_site_label_A
_geom_hbond_distance_DH
_geom_hbond_distance_HA
_geom_hbond_distance_DA
_geom_hbond_angle_DHA
N2 H2A O11 0.91 2.18 3.021(4) 154.1
